data_4124715
loop_
_publ_author_name
'See, Yi Yang'
'Herrmann, Aaron T.'
'Aihara, Yoshinori'
'Baran, Phil S.'

_publ_section_title
;
 Scalable C-H Oxidation with Copper: Synthesis of Polyoxypregnanes.
;
_journal_issue 43
_journal_name_full 'Journal of the American Chemical Society'
_journal_page_first 13776
_journal_page_last 13779
_journal_paper_doi 10.1021/jacs.5b09463
_journal_volume 137
_journal_year 2015
_chemical_absolute_configuration ad
_chemical_formula_moiety 'C19 H26 O'
_chemical_formula_sum 'C19 H26 O'
_chemical_formula_weight 270.40
_space_group_crystal_system monoclinic
_space_group_IT_number 4
_space_group_name_Hall 'P 2yb'
_space_group_name_H-M_alt 'P 1 21 1'
_symmetry_space_group_name_Hall 'P 2yb'
_symmetry_space_group_name_H-M 'P 1 21 1'
_atom_sites_solution_hydrogens geom
_atom_sites_solution_primary direct
_audit_creation_date 2015-06-16
_audit_creation_method
;
Olex2 1.2-beta
(compiled 2015.01.26 svn.r3150 for OlexSys, GUI svn.r4998)
;
_cell_angle_alpha 90
_cell_angle_beta 93.308(2)
_cell_angle_gamma 90
_cell_formula_units_Z 4
_cell_length_a 10.7638(3)
_cell_length_b 6.00950(10)
_cell_length_c 23.2033(6)
_cell_measurement_reflns_used 9113
_cell_measurement_temperature 100
_cell_measurement_theta_max 68.059
_cell_measurement_theta_min 4.114
_cell_volume 1498.41(6)
_computing_cell_refinement 'SAINT v8.34A (Bruker, 2013)'
_computing_data_collection 'APEX2 v2013.10-0 (Bruker, 2013)'
_computing_data_reduction 'SAINT v8.34A (Bruker, 2013)'
_computing_molecular_graphics 'Olex2 (Dolomanov et al., 2009)'
_computing_publication_material 'Olex2 (Dolomanov et al., 2009)'
_computing_structure_refinement 'XL (Sheldrick, 2008)'
_computing_structure_solution 'XT (Sheldrick, 2008)'
_diffrn_ambient_temperature 100.0
_diffrn_detector 'Bruker APEX-II CCD'
_diffrn_detector_area_resol_mean 7.9
_diffrn_detector_type 'CCD Area Detector'
_diffrn_measured_fraction_theta_full 0.986
_diffrn_measured_fraction_theta_max 0.983
_diffrn_measurement_device 'Kappa Four-Circle Diffractometer'
_diffrn_measurement_device_type 'Bruker X8 APEX II Cu'
_diffrn_measurement_method '\w and \f scans'
_diffrn_radiation_monochromator 'Double Bounce Multilayer Mirrors'
_diffrn_radiation_probe x-ray
_diffrn_radiation_type CuK\a
_diffrn_radiation_wavelength 1.54178
_diffrn_reflns_av_R_equivalents 0.0281
_diffrn_reflns_av_unetI/netI 0.0258
_diffrn_reflns_laue_measured_fraction_full 0.986
_diffrn_reflns_laue_measured_fraction_max 0.983
_diffrn_reflns_limit_h_max 12
_diffrn_reflns_limit_h_min -12
_diffrn_reflns_limit_k_max 7
_diffrn_reflns_limit_k_min -7
_diffrn_reflns_limit_l_max 27
_diffrn_reflns_limit_l_min -26
_diffrn_reflns_number 17048
_diffrn_reflns_point_group_measured_fraction_full 0.981
_diffrn_reflns_point_group_measured_fraction_max 0.977
_diffrn_reflns_theta_full 67.679
_diffrn_reflns_theta_max 68.120
_diffrn_reflns_theta_min 4.114
_diffrn_source 'Micro Focus Rotating Anode'
_diffrn_source_type 'Bruker FR-591'
_diffrn_standards_number 0
_exptl_absorpt_coefficient_mu 0.542
_exptl_absorpt_correction_T_max 0.1663
_exptl_absorpt_correction_T_min 0.0692
_exptl_absorpt_correction_type multi-scan
_exptl_absorpt_process_details
;
SADABS-2014/4 (Bruker,2014/4) was used for absorption correction.
wR2(int) was 0.0802 before and 0.0434 after correction.
The Ratio of minimum to maximum transmission is 0.4161.
The \l/2 correction factor is 0.00150.
;
_exptl_crystal_colour colourless
_exptl_crystal_colour_primary colourless
_exptl_crystal_density_diffrn 1.199
_exptl_crystal_description plate
_exptl_crystal_F_000 592
_exptl_crystal_size_max 0.3
_exptl_crystal_size_mid 0.2
_exptl_crystal_size_min 0.1
_refine_diff_density_max 0.195
_refine_diff_density_min -0.148
_refine_diff_density_rms 0.034
_refine_ls_abs_structure_details
;
 Flack x determined using 2244 quotients [(I+)-(I-)]/[(I+)+(I-)]
 (Parsons, Flack and Wagner, Acta Cryst. B69 (2013) 249-259).
;
_refine_ls_abs_structure_Flack 0.04(9)
_refine_ls_extinction_method none
_refine_ls_goodness_of_fit_ref 1.051
_refine_ls_hydrogen_treatment constr
_refine_ls_matrix_type full
_refine_ls_number_parameters 365
_refine_ls_number_reflns 5347
_refine_ls_number_restraints 1
_refine_ls_restrained_S_all 1.051
_refine_ls_R_factor_all 0.0397
_refine_ls_R_factor_gt 0.0381
_refine_ls_shift/su_max 0.000
_refine_ls_shift/su_mean 0.000
_refine_ls_structure_factor_coef Fsqd
_refine_ls_weighting_details 'w=1/[\s^2^(Fo^2^)+(0.0574P)^2^+0.1914P] where P=(Fo^2^+2Fc^2^)/3'
_refine_ls_weighting_scheme calc
_refine_ls_wR_factor_gt 0.0946
_refine_ls_wR_factor_ref 0.0959
_reflns_Friedel_coverage 0.803
_reflns_friedel_fraction_full 0.976
_reflns_friedel_fraction_max 0.970
_reflns_number_gt 5130
_reflns_number_total 5347
_reflns_threshold_expression 'I > 2\s(I)'
_cod_data_source_file ja5b09463_si_003.cif
_cod_data_source_block baran517_a
_cod_depositor_comments
;
The following automatic conversions were performed:

'_diffrn_radiation_probe' value 'X-ray' changed to 'x-ray' according
to
/usr/data/users/saulius/crontab/automatic-downloads/rss-feeds/ACS/lib/dictionaries/cif_core.dic
dictionary named 'cif_core.dic' version 2.4.2 from 2011-04-26.

Automatic conversion script
Id: cif_fix_values 3271 2015-04-21 07:52:19Z andrius 

 Adding full bibliography for 4124715--4124721.cif.
;
_cod_database_code 4124715
_shelxl_version_number 2014/6
_shelx_space_group_comment
;
The symmetry employed for this shelxl refinement is uniquely defined
by the following loop, which should always be used as a source of
symmetry information in preference to the above space-group names.
They are only intended as comments.
;
_shelx_estimated_absorpt_t_max 0.948
_shelx_estimated_absorpt_t_min 0.854
_olex2_refinement_description
;
1. Fixed Uiso
 At 1.2 times of:
  All C(H) groups, All C(H,H) groups
 At 1.5 times of:
  All C(H,H,H) groups
2.a Ternary CH refined with riding coordinates:
 C34(H34), C23(H23), C15(H15), C24(H24), C4(H4), C5(H5), C9(H9), C28(H28)
2.b Secondary CH2 refined with riding coordinates:
 C35(H35A,H35B), C3(H3A,H3B), C16(H16A,H16B), C11(H11A,H11B), C17(H17A,H17B),
 C36(H36A,H36B), C12(H12A,H12B), C22(H22A,H22B), C29(H29A,H29B), C10(H10A,H10B),
  C21(H21A,H21B), C31(H31A,H31B), C2(H2A,H2B), C30(H30A,H30B)
2.c Aromatic/amide H refined with riding coordinates:
 C7(H7), C25(H25), C26(H26), C6(H6)
2.d Idealised Me refined as rotating group:
 C19(H19A,H19B,H19C), C14(H14A,H14B,H14C), C33(H33A,H33B,H33C), C38(H38A,H38B,
 H38C)
;
_olex2_submission_special_instructions 'No special instructions were received'

loop_
_space_group_symop_operation_xyz
'x, y, z'
'-x, y+1/2, -z'

loop_
_atom_site_label
_atom_site_type_symbol
_atom_site_fract_x
_atom_site_fract_y
_atom_site_fract_z
_atom_site_U_iso_or_equiv
_atom_site_adp_type
_atom_site_occupancy
_atom_site_site_symmetry_order
_atom_site_calc_flag
_atom_site_refinement_flags_posn
O1 O 0.47833(14) 0.6129(3) 0.09941(7) 0.0422(4) Uani 1 1 d .
O2 O 0.05947(16) 1.0567(3) 0.41909(8) 0.0479(4) Uani 1 1 d .
C35 C 0.1492(2) 0.3545(4) 0.19077(9) 0.0339(5) Uani 1 1 d .
H35A H 0.1832 0.2376 0.2173 0.041 Uiso 1 1 calc R
H35B H 0.1001 0.4585 0.2135 0.041 Uiso 1 1 calc R
C20 C 0.4221(2) 0.4424(4) 0.08906(10) 0.0350(5) Uani 1 1 d .
C32 C -0.0537(2) 0.1321(4) 0.16596(9) 0.0337(5) Uani 1 1 d .
C7 C 0.6333(2) 0.4886(4) 0.42564(10) 0.0375(5) Uani 1 1 d .
H7 H 0.6869 0.4115 0.4528 0.045 Uiso 1 1 calc R
C1 C 0.1200(2) 0.8875(4) 0.42211(10) 0.0371(5) Uani 1 1 d .
C37 C 0.33030(19) 0.3300(3) 0.12699(9) 0.0316(5) Uani 1 1 d .
C25 C 0.0583(2) -0.0389(4) 0.06316(9) 0.0366(5) Uani 1 1 d .
H25 H 0.0960 -0.1103 0.0321 0.044 Uiso 1 1 calc R
C34 C 0.06332(19) 0.2463(4) 0.14350(9) 0.0310(4) Uani 1 1 d .
H34 H 0.0328 0.3689 0.1172 0.037 Uiso 1 1 calc R
C3 C 0.2347(2) 0.5664(4) 0.46286(9) 0.0374(5) Uani 1 1 d .
H3A H 0.2797 0.5413 0.5007 0.045 Uiso 1 1 calc R
H3B H 0.2129 0.4208 0.4451 0.045 Uiso 1 1 calc R
C23 C 0.2408(2) 0.2252(4) 0.08030(9) 0.0312(4) Uani 1 1 d .
H23 H 0.1972 0.3518 0.0597 0.037 Uiso 1 1 calc R
C16 C 0.3893(2) 0.9066(4) 0.31629(9) 0.0337(5) Uani 1 1 d .
H16A H 0.3596 0.8007 0.2859 0.040 Uiso 1 1 calc R
H16B H 0.4315 1.0310 0.2973 0.040 Uiso 1 1 calc R
C15 C 0.48382(19) 0.7880(4) 0.35817(9) 0.0309(4) Uani 1 1 d .
H15 H 0.5140 0.9013 0.3873 0.037 Uiso 1 1 calc R
C18 C 0.2160(2) 0.8135(4) 0.38011(9) 0.0331(5) Uani 1 1 d .
C24 C 0.13945(19) 0.0861(4) 0.10668(9) 0.0312(4) Uani 1 1 d .
H24 H 0.1813 -0.0251 0.1334 0.037 Uiso 1 1 calc R
C4 C 0.3129(2) 0.7072(4) 0.42301(9) 0.0321(4) Uani 1 1 d .
H4 H 0.3499 0.8310 0.4471 0.038 Uiso 1 1 calc R
C11 C 0.7666(2) 0.9753(4) 0.35043(11) 0.0419(5) Uani 1 1 d .
H11A H 0.8443 1.0304 0.3346 0.050 Uiso 1 1 calc R
H11B H 0.7276 1.0983 0.3713 0.050 Uiso 1 1 calc R
C8 C 0.68893(19) 0.6098(4) 0.37816(9) 0.0340(5) Uani 1 1 d .
C5 C 0.41958(19) 0.6018(4) 0.39192(9) 0.0311(4) Uani 1 1 d .
H5 H 0.3833 0.4915 0.3634 0.037 Uiso 1 1 calc R
C26 C -0.0642(2) -0.0537(4) 0.06629(10) 0.0377(5) Uani 1 1 d .
H26 H -0.1106 -0.1348 0.0372 0.045 Uiso 1 1 calc R
C27 C -0.1315(2) 0.0504(4) 0.11292(10) 0.0357(5) Uani 1 1 d .
C17 C 0.2766(2) 0.9984(4) 0.34677(10) 0.0352(5) Uani 1 1 d .
H17A H 0.3041 1.1191 0.3736 0.042 Uiso 1 1 calc R
H17B H 0.2153 1.0614 0.3178 0.042 Uiso 1 1 calc R
C6 C 0.5115(2) 0.4827(4) 0.43196(10) 0.0374(5) Uani 1 1 d .
H6 H 0.4815 0.3997 0.4631 0.045 Uiso 1 1 calc R
C13 C 0.6006(2) 0.6981(4) 0.32936(9) 0.0327(5) Uani 1 1 d .
C36 C 0.2575(2) 0.4818(4) 0.16540(9) 0.0339(5) Uani 1 1 d .
H36A H 0.2243 0.6100 0.1425 0.041 Uiso 1 1 calc R
H36B H 0.3137 0.5399 0.1972 0.041 Uiso 1 1 calc R
C12 C 0.6773(2) 0.8850(4) 0.30225(10) 0.0381(5) Uani 1 1 d .
H12A H 0.7244 0.8250 0.2703 0.046 Uiso 1 1 calc R
H12B H 0.6216 1.0046 0.2868 0.046 Uiso 1 1 calc R
C19 C 0.1489(2) 0.6441(4) 0.33916(10) 0.0367(5) Uani 1 1 d .
H19A H 0.1169 0.5212 0.3618 0.055 Uiso 1 1 calc GR
H19B H 0.2075 0.5858 0.3121 0.055 Uiso 1 1 calc GR
H19C H 0.0795 0.7176 0.3176 0.055 Uiso 1 1 calc GR
C22 C 0.3280(2) 0.1232(4) 0.03735(9) 0.0351(5) Uani 1 1 d .
H22A H 0.2844 0.0989 -0.0009 0.042 Uiso 1 1 calc R
H22B H 0.3635 -0.0196 0.0518 0.042 Uiso 1 1 calc R
C29 C -0.2658(2) -0.0115(4) 0.12129(11) 0.0403(5) Uani 1 1 d .
H29A H -0.3068 -0.1167 0.0934 0.048 Uiso 1 1 calc R
H29B H -0.2918 -0.0257 0.1614 0.048 Uiso 1 1 calc R
C10 C 0.8210(2) 0.5596(4) 0.36317(10) 0.0376(5) Uani 1 1 d .
H10A H 0.8686 0.4497 0.3873 0.045 Uiso 1 1 calc R
H10B H 0.8392 0.5583 0.3218 0.045 Uiso 1 1 calc R
C14 C 0.5667(2) 0.5191(4) 0.28435(10) 0.0380(5) Uani 1 1 d .
H14A H 0.5181 0.4019 0.3019 0.057 Uiso 1 1 calc GR
H14B H 0.6429 0.4550 0.2702 0.057 Uiso 1 1 calc GR
H14C H 0.5172 0.5858 0.2520 0.057 Uiso 1 1 calc GR
C9 C 0.7927(2) 0.7792(4) 0.38991(10) 0.0384(5) Uani 1 1 d .
H9 H 0.8231 0.8078 0.4308 0.046 Uiso 1 1 calc R
C21 C 0.4291(2) 0.3033(4) 0.03446(10) 0.0409(5) Uani 1 1 d .
H21A H 0.5123 0.2341 0.0329 0.049 Uiso 1 1 calc R
H21B H 0.4136 0.3972 -0.0003 0.049 Uiso 1 1 calc R
C33 C -0.0185(2) -0.0578(4) 0.20777(10) 0.0379(5) Uani 1 1 d .
H33A H 0.0362 -0.1627 0.1892 0.057 Uiso 1 1 calc GR
H33B H -0.0941 -0.1351 0.2183 0.057 Uiso 1 1 calc GR
H33C H 0.0248 0.0030 0.2426 0.057 Uiso 1 1 calc GR
C38 C 0.4075(2) 0.1567(4) 0.16301(10) 0.0358(5) Uani 1 1 d .
H38A H 0.4486 0.0554 0.1370 0.054 Uiso 1 1 calc GR
H38B H 0.3524 0.0715 0.1869 0.054 Uiso 1 1 calc GR
H38C H 0.4705 0.2335 0.1879 0.054 Uiso 1 1 calc GR
C28 C -0.2360(2) 0.2183(4) 0.09991(11) 0.0422(5) Uani 1 1 d .
H28 H -0.2591 0.2569 0.0588 0.051 Uiso 1 1 calc R
C31 C -0.1409(2) 0.3019(4) 0.19369(11) 0.0392(5) Uani 1 1 d .
H31A H -0.1936 0.2265 0.2213 0.047 Uiso 1 1 calc R
H31B H -0.0916 0.4190 0.2145 0.047 Uiso 1 1 calc R
C2 C 0.1175(2) 0.7112(5) 0.46921(10) 0.0411(5) Uani 1 1 d .
H2A H 0.0412 0.6194 0.4641 0.049 Uiso 1 1 calc R
H2B H 0.1195 0.7816 0.5078 0.049 Uiso 1 1 calc R
C30 C -0.2217(2) 0.4034(4) 0.14360(12) 0.0450(6) Uani 1 1 d .
H30A H -0.3036 0.4502 0.1566 0.054 Uiso 1 1 calc R
H30B H -0.1800 0.5338 0.1272 0.054 Uiso 1 1 calc R

loop_
_atom_site_aniso_label
_atom_site_aniso_U_11
_atom_site_aniso_U_22
_atom_site_aniso_U_33
_atom_site_aniso_U_23
_atom_site_aniso_U_13
_atom_site_aniso_U_12
O1 0.0367(8) 0.0366(9) 0.0534(9) 0.0001(7) 0.0032(7) -0.0059(7)
O2 0.0389(9) 0.0435(10) 0.0622(11) -0.0090(8) 0.0123(8) 0.0008(8)
C35 0.0334(11) 0.0352(11) 0.0333(11) -0.0039(9) 0.0036(8) 0.0032(9)
C20 0.0280(10) 0.0346(12) 0.0420(12) 0.0031(10) -0.0005(9) 0.0033(9)
C32 0.0321(11) 0.0336(11) 0.0356(11) 0.0019(9) 0.0039(9) 0.0014(9)
C7 0.0347(11) 0.0403(12) 0.0373(12) 0.0037(10) 0.0005(9) 0.0036(10)
C1 0.0284(11) 0.0411(12) 0.0421(13) -0.0085(10) 0.0027(9) -0.0064(10)
C37 0.0302(10) 0.0279(11) 0.0365(11) -0.0005(8) 0.0004(8) -0.0002(8)
C25 0.0404(12) 0.0354(11) 0.0345(11) -0.0033(9) 0.0059(9) -0.0039(10)
C34 0.0305(10) 0.0305(10) 0.0321(10) 0.0008(8) 0.0030(8) 0.0009(9)
C3 0.0343(11) 0.0450(13) 0.0334(11) 0.0007(10) 0.0052(8) -0.0071(10)
C23 0.0325(10) 0.0276(10) 0.0333(11) 0.0000(8) 0.0010(8) 0.0007(8)
C16 0.0336(11) 0.0330(11) 0.0350(11) 0.0039(9) 0.0060(9) -0.0034(9)
C15 0.0309(10) 0.0292(10) 0.0327(11) -0.0016(9) 0.0039(8) -0.0029(9)
C18 0.0288(10) 0.0344(12) 0.0362(11) -0.0014(9) 0.0028(8) -0.0025(9)
C24 0.0312(10) 0.0298(11) 0.0326(10) 0.0003(9) 0.0017(8) 0.0008(9)
C4 0.0304(10) 0.0344(11) 0.0315(10) -0.0019(9) 0.0027(8) -0.0041(9)
C11 0.0347(11) 0.0358(12) 0.0564(14) -0.0049(11) 0.0118(10) -0.0050(10)
C8 0.0290(10) 0.0348(11) 0.0383(11) -0.0043(9) 0.0036(8) -0.0006(9)
C5 0.0300(10) 0.0318(11) 0.0317(10) 0.0010(9) 0.0027(8) -0.0033(9)
C26 0.0390(12) 0.0400(12) 0.0337(11) -0.0003(10) -0.0020(9) -0.0095(10)
C27 0.0312(11) 0.0364(11) 0.0393(12) 0.0060(10) 0.0011(9) -0.0013(9)
C17 0.0337(11) 0.0320(11) 0.0398(12) 0.0017(9) 0.0024(9) 0.0023(9)
C6 0.0371(11) 0.0379(12) 0.0377(11) 0.0060(10) 0.0066(9) 0.0005(10)
C13 0.0318(11) 0.0321(11) 0.0347(11) -0.0003(9) 0.0057(8) -0.0009(9)
C36 0.0334(11) 0.0315(11) 0.0367(11) -0.0048(9) -0.0001(8) -0.0006(9)
C12 0.0337(11) 0.0391(12) 0.0427(12) 0.0026(10) 0.0110(9) -0.0004(10)
C19 0.0329(11) 0.0402(12) 0.0365(11) -0.0016(10) -0.0004(8) -0.0021(10)
C22 0.0342(11) 0.0359(11) 0.0357(11) -0.0016(9) 0.0051(8) -0.0013(9)
C29 0.0302(11) 0.0416(13) 0.0487(13) 0.0069(10) -0.0004(9) -0.0028(10)
C10 0.0292(11) 0.0414(12) 0.0424(12) -0.0040(10) 0.0034(9) -0.0017(9)
C14 0.0338(11) 0.0429(13) 0.0374(12) -0.0064(10) 0.0036(9) 0.0007(9)
C9 0.0290(11) 0.0434(12) 0.0431(12) -0.0089(10) 0.0043(9) -0.0019(10)
C21 0.0376(12) 0.0430(13) 0.0429(13) -0.0023(10) 0.0084(10) -0.0044(10)
C33 0.0346(11) 0.0403(12) 0.0391(12) 0.0049(10) 0.0046(9) -0.0006(10)
C38 0.0345(11) 0.0357(12) 0.0369(11) 0.0003(9) -0.0017(8) 0.0014(9)
C28 0.0326(11) 0.0435(13) 0.0500(14) 0.0096(11) -0.0019(10) -0.0017(10)
C31 0.0339(11) 0.0389(12) 0.0457(13) -0.0008(10) 0.0092(9) 0.0004(10)
C2 0.0311(11) 0.0566(15) 0.0359(12) -0.0031(11) 0.0056(9) -0.0080(10)
C30 0.0339(12) 0.0381(13) 0.0632(16) 0.0062(11) 0.0052(10) 0.0039(10)

loop_
_atom_type_symbol
_atom_type_description
_atom_type_scat_dispersion_real
_atom_type_scat_dispersion_imag
_atom_type_scat_source
C C 0.0181 0.0091 'International Tables Vol C Tables 4.2.6.8 and 6.1.1.4'
H H 0.0000 0.0000 'International Tables Vol C Tables 4.2.6.8 and 6.1.1.4'
O O 0.0492 0.0322 'International Tables Vol C Tables 4.2.6.8 and 6.1.1.4'

loop_
_geom_angle_atom_site_label_1
_geom_angle_atom_site_label_2
_geom_angle_atom_site_label_3
_geom_angle
H35A C35 H35B 107.9
C34 C35 H35A 109.2
C34 C35 H35B 109.2
C34 C35 C36 112.02(17)
C36 C35 H35A 109.2
C36 C35 H35B 109.2
O1 C20 C37 126.7(2)
O1 C20 C21 125.6(2)
C37 C20 C21 107.65(18)
C34 C32 C31 111.79(18)
C27 C32 C34 106.84(17)
C27 C32 C33 111.99(19)
C27 C32 C31 103.23(17)
C33 C32 C34 111.51(17)
C33 C32 C31 111.14(18)
C8 C7 H7 118.6
C6 C7 H7 118.6
C6 C7 C8 122.7(2)
O2 C1 C18 126.2(2)
O2 C1 C2 126.5(2)
C2 C1 C18 107.21(19)
C20 C37 C23 100.11(17)
C20 C37 C36 116.53(18)
C20 C37 C38 105.38(17)
C23 C37 C38 113.51(17)
C36 C37 C23 109.50(17)
C36 C37 C38 111.43(18)
C24 C25 H25 118.7
C26 C25 H25 118.7
C26 C25 C24 122.6(2)
C35 C34 C32 114.46(17)
C35 C34 H34 106.6
C35 C34 C24 109.90(16)
C32 C34 H34 106.6
C32 C34 C24 112.06(17)
C24 C34 H34 106.6
H3A C3 H3B 109.1
C4 C3 H3A 111.2
C4 C3 H3B 111.2
C4 C3 C2 103.01(19)
C2 C3 H3A 111.2
C2 C3 H3B 111.2
C37 C23 H23 106.3
C24 C23 C37 111.91(17)
C24 C23 H23 106.3
C24 C23 C22 121.20(18)
C22 C23 C37 103.80(17)
C22 C23 H23 106.3
H16A C16 H16B 107.8
C15 C16 H16A 109.1
C15 C16 H16B 109.1
C15 C16 C17 112.63(17)
C17 C16 H16A 109.1
C17 C16 H16B 109.1
C16 C15 H15 106.7
C16 C15 C5 110.80(16)
C16 C15 C13 114.23(17)
C5 C15 H15 106.7
C5 C15 C13 111.19(17)
C13 C15 H15 106.7
C1 C18 C4 99.57(17)
C1 C18 C19 105.94(17)
C4 C18 C19 113.59(18)
C17 C18 C1 115.93(19)
C17 C18 C4 109.76(17)
C17 C18 C19 111.59(18)
C25 C24 C34 112.09(17)
C25 C24 C23 113.93(17)
C25 C24 H24 107.9
C34 C24 H24 107.9
C23 C24 C34 107.01(17)
C23 C24 H24 107.9
C3 C4 H4 106.7
C18 C4 C3 104.12(17)
C18 C4 H4 106.7
C5 C4 C3 120.48(19)
C5 C4 C18 111.48(17)
C5 C4 H4 106.7
H11A C11 H11B 108.9
C12 C11 H11A 110.8
C12 C11 H11B 110.8
C9 C11 H11A 110.8
C9 C11 H11B 110.8
C9 C11 C12 104.66(19)
C7 C8 C13 117.50(18)
C7 C8 C10 120.0(2)
C7 C8 C9 121.4(2)
C10 C8 C13 116.79(18)
C10 C8 C9 59.06(15)
C9 C8 C13 108.56(19)
C15 C5 H5 108.2
C4 C5 C15 107.95(17)
C4 C5 H5 108.2
C6 C5 C15 111.07(17)
C6 C5 C4 113.11(17)
C6 C5 H5 108.2
C25 C26 H26 118.6
C25 C26 C27 122.9(2)
C27 C26 H26 118.6
C26 C27 C32 117.18(18)
C26 C27 C29 120.1(2)
C26 C27 C28 121.5(2)
C29 C27 C32 117.26(19)
C29 C27 C28 59.40(15)
C28 C27 C32 108.0(2)
C16 C17 H17A 109.6
C16 C17 H17B 109.6
C18 C17 C16 110.09(17)
C18 C17 H17A 109.6
C18 C17 H17B 109.6
H17A C17 H17B 108.2
C7 C6 C5 122.6(2)
C7 C6 H6 118.7
C5 C6 H6 118.7
C8 C13 C15 106.59(16)
C8 C13 C12 103.23(17)
C12 C13 C15 112.71(18)
C14 C13 C15 111.79(17)
C14 C13 C8 112.04(18)
C14 C13 C12 110.15(18)
C35 C36 H36A 109.5
C35 C36 H36B 109.5
C37 C36 C35 110.65(18)
C37 C36 H36A 109.5
C37 C36 H36B 109.5
H36A C36 H36B 108.1
C11 C12 C13 106.71(19)
C11 C12 H12A 110.4
C11 C12 H12B 110.4
C13 C12 H12A 110.4
C13 C12 H12B 110.4
H12A C12 H12B 108.6
C18 C19 H19A 109.5
C18 C19 H19B 109.5
C18 C19 H19C 109.5
H19A C19 H19B 109.5
H19A C19 H19C 109.5
H19B C19 H19C 109.5
C23 C22 H22A 111.4
C23 C22 H22B 111.4
C23 C22 C21 101.99(17)
H22A C22 H22B 109.2
C21 C22 H22A 111.4
C21 C22 H22B 111.4
C27 C29 H29A 117.7
C27 C29 H29B 117.7
H29A C29 H29B 114.8
C28 C29 C27 60.71(15)
C28 C29 H29A 117.7
C28 C29 H29B 117.7
C8 C10 H10A 117.7
C8 C10 H10B 117.7
H10A C10 H10B 114.8
C9 C10 C8 60.80(15)
C9 C10 H10A 117.7
C9 C10 H10B 117.7
C13 C14 H14A 109.5
C13 C14 H14B 109.5
C13 C14 H14C 109.5
H14A C14 H14B 109.5
H14A C14 H14C 109.5
H14B C14 H14C 109.5
C11 C9 C8 107.74(19)
C11 C9 H9 118.7
C8 C9 H9 118.7
C10 C9 C11 118.2(2)
C10 C9 C8 60.13(15)
C10 C9 H9 118.7
C20 C21 C22 106.28(18)
C20 C21 H21A 110.5
C20 C21 H21B 110.5
C22 C21 H21A 110.5
C22 C21 H21B 110.5
H21A C21 H21B 108.7
C32 C33 H33A 109.5
C32 C33 H33B 109.5
C32 C33 H33C 109.5
H33A C33 H33B 109.5
H33A C33 H33C 109.5
H33B C33 H33C 109.5
C37 C38 H38A 109.5
C37 C38 H38B 109.5
C37 C38 H38C 109.5
H38A C38 H38B 109.5
H38A C38 H38C 109.5
H38B C38 H38C 109.5
C27 C28 H28 118.8
C29 C28 C27 59.89(15)
C29 C28 H28 118.8
C30 C28 C27 107.98(19)
C30 C28 C29 118.1(2)
C30 C28 H28 118.8
C32 C31 H31A 110.5
C32 C31 H31B 110.5
H31A C31 H31B 108.7
C30 C31 C32 106.06(19)
C30 C31 H31A 110.5
C30 C31 H31B 110.5
C1 C2 C3 105.92(18)
C1 C2 H2A 110.6
C1 C2 H2B 110.6
C3 C2 H2A 110.6
C3 C2 H2B 110.6
H2A C2 H2B 108.7
C28 C30 C31 104.3(2)
C28 C30 H30A 110.9
C28 C30 H30B 110.9
C31 C30 H30A 110.9
C31 C30 H30B 110.9
H30A C30 H30B 108.9

loop_
_geom_bond_atom_site_label_1
_geom_bond_atom_site_label_2
_geom_bond_distance
O1 C20 1.207(3)
O2 C1 1.207(3)
C35 H35A 0.9900
C35 H35B 0.9900
C35 C34 1.537(3)
C35 C36 1.539(3)
C20 C37 1.519(3)
C20 C21 1.523(3)
C32 C34 1.551(3)
C32 C27 1.529(3)
C32 C33 1.531(3)
C32 C31 1.551(3)
C7 H7 0.9500
C7 C8 1.476(3)
C7 C6 1.328(3)
C1 C18 1.527(3)
C1 C2 1.524(4)
C37 C23 1.542(3)
C37 C36 1.524(3)
C37 C38 1.547(3)
C25 H25 0.9500
C25 C24 1.498(3)
C25 C26 1.328(3)
C34 H34 1.0000
C34 C24 1.552(3)
C3 H3A 0.9900
C3 H3B 0.9900
C3 C4 1.539(3)
C3 C2 1.547(3)
C23 H23 1.0000
C23 C24 1.530(3)
C23 C22 1.536(3)
C16 H16A 0.9900
C16 H16B 0.9900
C16 C15 1.541(3)
C16 C17 1.541(3)
C15 H15 1.0000
C15 C5 1.551(3)
C15 C13 1.554(3)
C18 C4 1.538(3)
C18 C17 1.522(3)
C18 C19 1.544(3)
C24 H24 1.0000
C4 H4 1.0000
C4 C5 1.529(3)
C11 H11A 0.9900
C11 H11B 0.9900
C11 C12 1.531(3)
C11 C9 1.509(4)
C8 C13 1.531(3)
C8 C10 1.514(3)
C8 C9 1.524(3)
C5 H5 1.0000
C5 C6 1.500(3)
C26 H26 0.9500
C26 C27 1.475(3)
C27 C29 1.516(3)
C27 C28 1.528(3)
C17 H17A 0.9900
C17 H17B 0.9900
C6 H6 0.9500
C13 C12 1.549(3)
C13 C14 1.529(3)
C36 H36A 0.9900
C36 H36B 0.9900
C12 H12A 0.9900
C12 H12B 0.9900
C19 H19A 0.9800
C19 H19B 0.9800
C19 H19C 0.9800
C22 H22A 0.9900
C22 H22B 0.9900
C22 C21 1.539(3)
C29 H29A 0.9900
C29 H29B 0.9900
C29 C28 1.508(3)
C10 H10A 0.9900
C10 H10B 0.9900
C10 C9 1.497(3)
C14 H14A 0.9800
C14 H14B 0.9800
C14 H14C 0.9800
C9 H9 1.0000
C21 H21A 0.9900
C21 H21B 0.9900
C33 H33A 0.9800
C33 H33B 0.9800
C33 H33C 0.9800
C38 H38A 0.9800
C38 H38B 0.9800
C38 H38C 0.9800
C28 H28 1.0000
C28 C30 1.507(4)
C31 H31A 0.9900
C31 H31B 0.9900
C31 C30 1.537(3)
C2 H2A 0.9900
C2 H2B 0.9900
C30 H30A 0.9900
C30 H30B 0.9900
